data_7701453
loop_
_publ_author_name
'Qin, Dan'
'Zhang, Tian-Jiao'
'Ma, Cheng-Bing'
'Yang, Guo-Yu'

_publ_section_title
;
 Two novel 3D borates: porous-layer and layer-pillar frameworks.
;
_journal_issue 12
_journal_name_full 'Dalton transactions (Cambridge, England : 2003)'
_journal_page_first 3824
_journal_page_last 3829
_journal_paper_doi 10.1039/c9dt03867a
_journal_volume 49
_journal_year 2020
_chemical_formula_sum 'C104 H166 Cd8 Ge16 N24 O123 V24'
_chemical_formula_weight 7003.80
_space_group_crystal_system triclinic
_space_group_IT_number 2
_space_group_name_Hall '-P 1'
_space_group_name_H-M_alt 'P -1'
_symmetry_space_group_name_Hall '-P 1'
_symmetry_space_group_name_H-M 'P -1'
_atom_sites_solution_hydrogens geom
_audit_creation_method SHELXL-2014/7
_audit_update_record
;
2017-01-06 deposited with the CCDC.    2019-10-28 downloaded from the CCDC.
;
_cell_angle_alpha 71.648(4)
_cell_angle_beta 84.130(4)
_cell_angle_gamma 75.454(4)
_cell_formula_units_Z 1
_cell_length_a 14.5034(8)
_cell_length_b 16.5920(9)
_cell_length_c 23.0440(13)
_cell_measurement_reflns_used 962
_cell_measurement_temperature 293(2)
_cell_measurement_theta_max 24.95
_cell_measurement_theta_min 3.18
_cell_volume 5093.0(5)
_computing_cell_refinement 'Bruker SMART'
_computing_data_collection 'Bruker SMART'
_computing_data_reduction 'Bruker SMART'
_computing_molecular_graphics 'SHELXL-2014/7 (Sheldrick, 2014)'
_computing_publication_material 'SHELXL-2014/7 (Sheldrick, 2014)'
_computing_structure_refinement 'SHELXL-2014/7 (Sheldrick, 2014)'
_computing_structure_solution 'SHELXL-2014/7 (Sheldrick, 2014)'
_diffrn_ambient_temperature 293(2)
_diffrn_measured_fraction_theta_full 0.996
_diffrn_measured_fraction_theta_max 0.996
_diffrn_measurement_device_type 'CCD area detector'
_diffrn_measurement_method 'phi and omega scans'
_diffrn_radiation_type MoK\a
_diffrn_radiation_wavelength 0.71073
_diffrn_reflns_av_R_equivalents 0.1263
_diffrn_reflns_av_unetI/netI 0.0952
_diffrn_reflns_Laue_measured_fraction_full 0.996
_diffrn_reflns_Laue_measured_fraction_max 0.996
_diffrn_reflns_limit_h_max 17
_diffrn_reflns_limit_h_min -17
_diffrn_reflns_limit_k_max 19
_diffrn_reflns_limit_k_min -19
_diffrn_reflns_limit_l_max 24
_diffrn_reflns_limit_l_min -27
_diffrn_reflns_number 28997
_diffrn_reflns_point_group_measured_fraction_full 0.996
_diffrn_reflns_point_group_measured_fraction_max 0.996
_diffrn_reflns_theta_full 25.032
_diffrn_reflns_theta_max 25.032
_diffrn_reflns_theta_min 1.375
_exptl_absorpt_coefficient_mu 4.282
_exptl_absorpt_correction_T_max 0.612
_exptl_absorpt_correction_T_min 0.438
_exptl_absorpt_correction_type empirical
_exptl_crystal_colour Brown
_exptl_crystal_density_diffrn 2.284
_exptl_crystal_description rectangle
_exptl_crystal_F_000 3390
_exptl_crystal_size_max 0.22
_exptl_crystal_size_mid 0.17
_exptl_crystal_size_min 0.14
_refine_diff_density_max 2.780
_refine_diff_density_min -2.103
_refine_diff_density_rms 0.232
_refine_ls_extinction_method none
_refine_ls_goodness_of_fit_ref 1.038
_refine_ls_hydrogen_treatment constr
_refine_ls_matrix_type full
_refine_ls_number_parameters 1351
_refine_ls_number_reflns 17941
_refine_ls_number_restraints 1
_refine_ls_restrained_S_all 1.038
_refine_ls_R_factor_all 0.0751
_refine_ls_R_factor_gt 0.0623
_refine_ls_shift/su_max 0.001
_refine_ls_shift/su_mean 0.000
_refine_ls_structure_factor_coef Fsqd
_refine_ls_weighting_details 'w=1/[\s^2^(Fo^2^)+(0.1011P)^2^+7.3069P] where P=(Fo^2^+2Fc^2^)/3'
_refine_ls_weighting_scheme calc
_refine_ls_wR_factor_gt 0.1545
_refine_ls_wR_factor_ref 0.1669
_reflns_Friedel_coverage 0.000
_reflns_number_gt 14412
_reflns_number_total 17941
_reflns_threshold_expression 'I > 2\s(I)'
_cod_data_source_file c9dt03867a2.cif
_cod_data_source_block shelx_1
_cod_depositor_comments 'Adding full bibliography for 7701453--7701455.cif.'
_cod_database_code 7701453
_shelx_shelxl_version_number 2014/7
_shelx_space_group_comment
;
The symmetry employed for this shelxl refinement is uniquely defined
by the following loop, which should always be used as a source of
symmetry information in preference to the above space-group names.
They are only intended as comments.
;

loop_
_space_group_symop_operation_xyz
'x, y, z'
'-x, -y, -z'

loop_
_atom_site_label
_atom_site_type_symbol
_atom_site_fract_x
_atom_site_fract_y
_atom_site_fract_z
_atom_site_U_iso_or_equiv
_atom_site_adp_type
_atom_site_occupancy
_atom_site_site_symmetry_order
_atom_site_calc_flag
_atom_site_refinement_flags_posn
_atom_site_refinement_flags_adp
_atom_site_refinement_flags_occupancy
Cd1 Cd 0.79535(4) 0.23090(3) 0.37303(2) 0.02099(13) Uani 1 1 d . . .
Cd2 Cd 0.65409(4) 0.77462(3) 0.11101(2) 0.02257(13) Uani 1 1 d . . .
Cd3 Cd 0.33202(4) 0.31089(4) 0.47695(3) 0.03332(15) Uani 1 1 d . . .
Ge8 Ge 0.61829(5) 0.60869(5) 0.04910(3) 0.02219(17) Uani 1 1 d . . .
Ge7 Ge 0.73849(5) 0.76022(5) 0.25775(3) 0.02073(17) Uani 1 1 d . . .
Ge6 Ge 0.55170(5) 0.33877(5) 0.38802(3) 0.01832(16) Uani 1 1 d . . .
Cd4 Cd 0.81657(6) 0.28185(4) -0.02077(3) 0.04412(18) Uani 1 1 d . . .
Ge5 Ge 0.99798(5) 0.28815(5) 0.27821(3) 0.02244(17) Uani 1 1 d . . .
Ge4 Ge 0.53417(5) 0.75024(5) 0.25988(3) 0.02210(17) Uani 1 1 d . . .
Ge3 Ge 0.82398(5) 0.61568(5) 0.04871(3) 0.02151(17) Uani 1 1 d . . .
Ge2 Ge 0.59276(5) 0.26773(5) 0.27998(3) 0.02052(17) Uani 1 1 d . . .
Ge1 Ge 0.95388(5) 0.36056(5) 0.38515(3) 0.02029(17) Uani 1 1 d . . .
V12 V 0.49990(8) 0.55608(7) 0.34053(5) 0.0178(2) Uani 1 1 d . . .
V11 V 0.87482(8) 0.57559(8) 0.33967(5) 0.0186(2) Uani 1 1 d . . .
V10 V 0.45990(8) 0.47921(8) 0.24819(5) 0.0193(2) Uani 1 1 d . . .
V9 V 0.88083(8) 0.66476(8) 0.16602(5) 0.0205(3) Uani 1 1 d . . .
V8 V 0.72510(8) 0.41406(7) 0.42099(5) 0.0187(2) Uani 1 1 d . . .
V7 V 0.78016(9) 0.40950(8) 0.10299(5) 0.0202(3) Uani 1 1 d . . .
V6 V 0.95537(8) 0.44144(8) 0.14433(5) 0.0191(2) Uani 1 1 d . . .
V5 V 0.57615(8) 0.42364(8) 0.14604(5) 0.0193(2) Uani 1 1 d . . .
V4 V 0.99568(8) 0.50722(8) 0.24533(5) 0.0213(3) Uani 1 1 d . . .
V3 V 0.66836(8) 0.60089(7) 0.37998(5) 0.0178(2) Uani 1 1 d . . .
V2 V 0.49072(9) 0.64628(8) 0.16875(5) 0.0211(3) Uani 1 1 d . . .
V1 V 0.80809(9) 0.27572(8) 0.21716(5) 0.0249(3) Uani 1 1 d . . .
N12 N 0.1770(5) 0.3666(5) 0.5024(3) 0.0389(17) Uani 1 1 d . . .
N4 N 0.8360(5) 0.1462(4) 0.4742(3) 0.0329(15) Uani 1 1 d . . .
N3 N 0.8221(5) 0.0818(4) 0.3805(3) 0.0330(15) Uani 1 1 d . . .
O1 O 0.4216(5) 0.8145(5) 0.2695(4) 0.066(2) Uani 1 1 d . . .
O2 O 1.0003(4) 0.3937(3) 0.2302(2) 0.0229(10) Uani 1 1 d . . .
O3 O 0.3499(4) 0.4781(4) 0.2506(3) 0.0363(13) Uani 1 1 d . . .
O4 O 0.8045(4) 0.3624(3) 0.0502(2) 0.0322(12) Uani 1 1 d . . .
O5 O 1.1009(4) 0.5207(4) 0.2439(3) 0.0395(14) Uani 1 1 d . . .
O6 O 1.0856(4) 0.2114(4) 0.2537(3) 0.0425(15) Uani 1 1 d . . .
O7 O 0.8462(4) 0.1869(4) 0.1991(3) 0.0413(14) Uani 1 1 d . . .
O8 O 0.5160(4) 0.3910(4) 0.1060(2) 0.0327(12) Uani 1 1 d . . .
O9 O 0.3862(4) 0.6972(4) 0.1432(3) 0.0346(13) Uani 1 1 d . . .
O10 O 1.0480(4) 0.4174(4) 0.1024(2) 0.0325(12) Uani 1 1 d . . .
O11 O 0.9355(4) 0.6101(4) 0.3773(2) 0.0327(12) Uani 1 1 d . . .
O12 O 0.9573(4) 0.7241(4) 0.1405(3) 0.0369(13) Uani 1 1 d . . .
O13 O 0.4854(4) 0.3253(4) 0.4560(2) 0.0317(12) Uani 1 1 d . . .
O14 O 1.0094(4) 0.3498(4) 0.4514(2) 0.0344(13) Uani 1 1 d . . .
O15 O 0.5668(4) 0.1857(4) 0.2567(2) 0.0345(13) Uani 1 1 d . . .
O16 O 0.6550(4) 0.4953(3) 0.0853(2) 0.0251(11) Uani 1 1 d . . .
O17 O 0.5460(4) 0.7302(3) 0.1901(2) 0.0291(12) Uani 1 1 d . . .
O18 O 0.8002(4) 0.6786(3) 0.0979(2) 0.0278(11) Uani 1 1 d . . .
O19 O 0.4073(4) 0.5791(4) 0.3821(2) 0.0296(12) Uani 1 1 d . . .
O20 O 0.9052(3) 0.6106(3) 0.2540(2) 0.0227(10) Uani 1 1 d . . .
O21 O 0.8004(4) 0.8321(4) 0.2676(3) 0.0388(14) Uani 1 1 d . . .
O22 O 0.7173(4) 0.3890(4) 0.4947(2) 0.0328(12) Uani 1 1 d . . .
O23 O 0.5429(4) 0.2595(3) 0.3539(2) 0.0250(11) Uani 1 1 d . . .
O24 O 0.5229(4) 0.6378(4) 0.0005(2) 0.0374(13) Uani 1 1 d . . .
O25 O 0.5613(4) 0.6550(3) 0.3226(2) 0.0240(10) Uani 1 1 d . . .
O26 O 0.7210(4) 0.6350(3) 0.0071(2) 0.0272(11) Uani 1 1 d . . .
O27 O 0.7134(3) 0.2546(3) 0.2849(2) 0.0246(11) Uani 1 1 d . . .
O28 O 0.8507(4) 0.5032(3) 0.0861(2) 0.0240(10) Uani 1 1 d . . .
O29 O 0.8873(4) 0.2647(4) 0.2855(2) 0.0280(11) Uani 1 1 d . . .
O30 O 1.0279(3) 0.2847(3) 0.3514(2) 0.0250(11) Uani 1 1 d . . .
O31 O 0.8774(3) 0.3583(3) 0.1636(2) 0.0236(10) Uani 1 1 d . . .
O32 O 0.9160(4) 0.6440(4) -0.0023(2) 0.0356(13) Uani 1 1 d . . .
O33 O 0.5848(4) 0.6689(3) 0.1000(2) 0.0290(12) Uani 1 1 d . . .
O34 O 0.7533(3) 0.6651(3) 0.3206(2) 0.0226(10) Uani 1 1 d . . .
O35 O 0.6442(4) 0.6381(4) 0.4384(2) 0.0288(12) Uani 1 1 d . . .
O36 O 0.6169(4) 0.8108(3) 0.2620(2) 0.0262(11) Uani 1 1 d . . .
O37 O 0.7857(3) 0.5134(3) 0.3916(2) 0.0216(10) Uani 1 1 d . . .
O38 O 0.6708(3) 0.3303(3) 0.3991(2) 0.0262(11) Uani 1 1 d . . .
O39 O 0.9535(3) 0.4632(3) 0.3321(2) 0.0223(10) Uani 1 1 d . . .
O40 O 0.5019(3) 0.4394(3) 0.3341(2) 0.0217(10) Uani 1 1 d . . .
O41 O 0.7017(3) 0.3494(3) 0.1646(2) 0.0227(10) Uani 1 1 d . . .
O42 O 0.9469(4) 0.5479(3) 0.1633(2) 0.0225(10) Uani 1 1 d . . .
O43 O 0.5380(4) 0.3713(3) 0.2326(2) 0.0232(10) Uani 1 1 d . . .
O44 O 0.6097(3) 0.5041(3) 0.3916(2) 0.0196(10) Uani 1 1 d . . .
O45 O 0.8422(3) 0.3395(3) 0.3977(2) 0.0231(10) Uani 1 1 d . . .
O46 O 0.5062(3) 0.5266(3) 0.1655(2) 0.0205(10) Uani 1 1 d . . .
O47 O 0.7616(4) 0.7406(3) 0.1879(2) 0.0245(11) Uani 1 1 d . . .
O48 O 0.4721(4) 0.5882(3) 0.2558(2) 0.0225(10) Uani 1 1 d . . .
N7 N 0.6757(5) 0.8651(4) 0.0089(3) 0.0350(16) Uani 1 1 d . . .
C35 C 0.8088(6) 0.0893(5) 0.0483(4) 0.0350(18) Uani 1 1 d . . .
N2 N 0.3713(5) 0.1694(5) 0.5464(3) 0.0371(16) Uani 1 1 d . . .
C23 C 0.8573(6) 0.0577(5) 0.4845(4) 0.0299(17) Uani 1 1 d . . .
C24 C 0.8500(6) 0.0238(5) 0.4357(4) 0.0316(17) Uani 1 1 d . . .
N6 N 0.7724(5) 0.1697(5) 0.0558(3) 0.0377(16) Uani 1 1 d . . .
C11 C 0.3712(6) 0.1025(5) 0.5242(4) 0.0340(18) Uani 1 1 d . . .
N5 N 0.8579(6) 0.1597(5) -0.0547(4) 0.0436(18) Uani 1 1 d . . .
C16 C 0.8718(6) -0.0672(6) 0.4463(5) 0.045(2) Uani 1 1 d . . .
C31 C 0.8018(6) 0.0120(6) 0.0950(4) 0.042(2) Uani 1 1 d . . .
N10 N 0.6779(6) 0.3806(6) -0.0564(4) 0.056(2) Uani 1 1 d . . .
N8 N 0.5829(5) 0.9263(4) 0.1027(3) 0.0372(16) Uani 1 1 d . . .
C19 C 0.8853(7) -0.0003(6) 0.5426(4) 0.046(2) Uani 1 1 d . . .
C47 C 0.5979(6) 0.9861(5) 0.0470(4) 0.0332(18) Uani 1 1 d . . .
N1 N 0.3251(6) 0.2079(5) 0.4270(3) 0.0435(18) Uani 1 1 d . . .
C22 C 0.8438(7) 0.1770(6) 0.5194(4) 0.045(2) Uani 1 1 d . . .
H22A H 0.8303 0.2371 0.5120 0.054 Uiso 1 1 calc R U .
N9 N 0.8736(6) 0.3945(6) -0.0842(4) 0.055(2) Uani 1 1 d . . .
C17 C 0.8996(7) -0.1230(6) 0.5063(5) 0.055(3) Uani 1 1 d . . .
H17A H 0.9131 -0.1832 0.5137 0.065 Uiso 1 1 calc R U .
C7 C 0.3958(6) 0.0136(6) 0.5616(5) 0.046(2) Uani 1 1 d . . .
C51 C 0.1825(6) 0.4731(6) 0.4012(4) 0.043(2) Uani 1 1 d . . .
H51A H 0.1645 0.5344 0.3782 0.051 Uiso 1 1 calc R U .
H51B H 0.1496 0.4415 0.3845 0.051 Uiso 1 1 calc R U .
C28 C 0.8886(6) 0.0012(6) -0.0176(5) 0.045(2) Uani 1 1 d . . .
C40 C 0.6630(6) 1.0135(6) -0.0584(4) 0.041(2) Uani 1 1 d . . .
C6 C 0.3939(8) -0.0528(7) 0.5348(5) 0.055(3) Uani 1 1 d . . .
H6A H 0.4078 -0.1108 0.5588 0.066 Uiso 1 1 calc R U .
C25 C 0.8967(7) 0.1536(7) -0.1078(4) 0.049(2) Uani 1 1 d . . .
H25A H 0.9017 0.2044 -0.1387 0.059 Uiso 1 1 calc R U .
C12 C 0.3474(6) 0.1221(6) 0.4616(4) 0.0375(19) Uani 1 1 d . . .
C48 C 0.6460(5) 0.9532(5) -0.0011(4) 0.0320(18) Uani 1 1 d . . .
C21 C 0.8712(9) 0.1228(8) 0.5774(4) 0.062(3) Uani 1 1 d . . .
H21A H 0.8760 0.1471 0.6079 0.075 Uiso 1 1 calc R U .
C46 C 0.5348(7) 0.9593(6) 0.1449(4) 0.049(2) Uani 1 1 d . . .
H46A H 0.5223 0.9202 0.1821 0.058 Uiso 1 1 calc R U .
C30 C 0.8402(7) -0.0702(6) 0.0862(5) 0.047(2) Uani 1 1 d . . .
H30A H 0.8358 -0.1207 0.1176 0.056 Uiso 1 1 calc R U .
C36 C 0.8521(6) 0.0840(6) -0.0098(4) 0.039(2) Uani 1 1 d . . .
C34 C 0.7280(7) 0.1725(6) 0.1082(4) 0.045(2) Uani 1 1 d . . .
H34A H 0.7013 0.2271 0.1131 0.054 Uiso 1 1 calc R U .
C38 C 0.7403(8) 0.8923(7) -0.0942(5) 0.056(3) Uani 1 1 d . . .
H38A H 0.7718 0.8694 -0.1248 0.068 Uiso 1 1 calc R U .
C52 C 0.1534(7) 0.4614(6) 0.4671(4) 0.045(2) Uani 1 1 d . . .
H52A H 0.1865 0.4927 0.4839 0.053 Uiso 1 1 calc R U .
H52B H 0.0855 0.4851 0.4704 0.053 Uiso 1 1 calc R U .
C43 C 0.5632(6) 1.0775(6) 0.0370(4) 0.041(2) Uani 1 1 d . . .
C20 C 0.8909(8) 0.0360(7) 0.5900(4) 0.054(3) Uani 1 1 d . . .
H20A H 0.9081 0.0000 0.6291 0.065 Uiso 1 1 calc R U .
C29 C 0.8839(7) -0.0764(6) 0.0318(5) 0.052(3) Uani 1 1 d . . .
H29A H 0.9106 -0.1310 0.0268 0.063 Uiso 1 1 calc R U .
C41 C 0.6298(7) 1.1047(6) -0.0663(5) 0.050(2) Uani 1 1 d . . .
H41A H 0.6414 1.1438 -0.1037 0.060 Uiso 1 1 calc R U .
C26 C 0.9308(8) 0.0733(9) -0.1195(6) 0.063(3) Uani 1 1 d . . .
H26A H 0.9552 0.0722 -0.1582 0.075 Uiso 1 1 calc R U .
C15 C 0.8611(8) -0.0957(6) 0.3964(6) 0.062(3) Uani 1 1 d . . .
H15A H 0.8722 -0.1553 0.4019 0.075 Uiso 1 1 calc R U .
C33 C 0.7183(8) 0.1002(7) 0.1562(5) 0.054(3) Uani 1 1 d . . .
H33A H 0.6858 0.1069 0.1919 0.065 Uiso 1 1 calc R U .
C4 C 0.3492(7) 0.0534(7) 0.4380(5) 0.052(2) Uani 1 1 d . . .
C13 C 0.8136(8) 0.0507(6) 0.3351(4) 0.050(2) Uani 1 1 d . . .
H13A H 0.7924 0.0900 0.2976 0.060 Uiso 1 1 calc R U .
C10 C 0.3951(8) 0.1504(7) 0.6044(4) 0.053(3) Uani 1 1 d . . .
H10A H 0.3967 0.1961 0.6192 0.063 Uiso 1 1 calc R U .
C39 C 0.7109(7) 0.9817(6) -0.1041(5) 0.054(3) Uani 1 1 d . . .
H39A H 0.7236 1.0199 -0.1417 0.064 Uiso 1 1 calc R U .
C27 C 0.9288(7) -0.0019(7) -0.0757(5) 0.054(3) Uani 1 1 d . . .
H27A H 0.9534 -0.0551 -0.0833 0.065 Uiso 1 1 calc R U .
C9 C 0.4177(9) 0.0654(7) 0.6440(5) 0.064(3) Uani 1 1 d . . .
H9A H 0.4324 0.0544 0.6845 0.077 Uiso 1 1 calc R U .
C42 C 0.5831(7) 1.1362(6) -0.0225(4) 0.047(2) Uani 1 1 d . . .
H42A H 0.5629 1.1963 -0.0298 0.056 Uiso 1 1 calc R U .
C18 C 0.9068(7) -0.0921(6) 0.5511(5) 0.054(3) Uani 1 1 d . . .
H18A H 0.9262 -0.1308 0.5891 0.064 Uiso 1 1 calc R U .
C44 C 0.5174(8) 1.1073(6) 0.0834(4) 0.048(2) Uani 1 1 d . . .
H44A H 0.4971 1.1668 0.0782 0.057 Uiso 1 1 calc R U .
C45 C 0.5015(8) 1.0471(7) 0.1385(5) 0.053(2) Uani 1 1 d . . .
H45A H 0.4689 1.0656 0.1706 0.063 Uiso 1 1 calc R U .
C37 C 0.7206(8) 0.8370(6) -0.0358(4) 0.049(2) Uani 1 1 d . . .
H37A H 0.7408 0.7770 -0.0288 0.059 Uiso 1 1 calc R U .
C14 C 0.8356(9) -0.0401(7) 0.3417(5) 0.061(3) Uani 1 1 d . . .
H14A H 0.8322 -0.0600 0.3087 0.073 Uiso 1 1 calc R U .
C5 C 0.3736(7) -0.0345(7) 0.4778(6) 0.059(3) Uani 1 1 d . . .
H5A H 0.3748 -0.0801 0.4622 0.071 Uiso 1 1 calc R U .
C3 C 0.3261(9) 0.0763(9) 0.3768(6) 0.070(3) Uani 1 1 d . . .
H3A H 0.3279 0.0327 0.3591 0.085 Uiso 1 1 calc R U .
C32 C 0.7563(7) 0.0196(7) 0.1509(4) 0.050(2) Uani 1 1 d . . .
H32A H 0.7526 -0.0299 0.1835 0.060 Uiso 1 1 calc R U .
C50 C 0.7036(8) 0.4641(9) -0.0860(8) 0.097(5) Uani 1 1 d D . .
H50A H 0.6586 0.4981 -0.1181 0.117 Uiso 1 1 calc R U .
H50B H 0.6958 0.4955 -0.0561 0.117 Uiso 1 1 calc R U .
C1 C 0.3027(9) 0.2274(8) 0.3705(5) 0.067(3) Uani 1 1 d . . .
H1A H 0.2871 0.2856 0.3469 0.081 Uiso 1 1 calc R U .
C8 C 0.4174(8) -0.0014(7) 0.6209(5) 0.058(3) Uani 1 1 d . . .
H8A H 0.4324 -0.0586 0.6464 0.070 Uiso 1 1 calc R U .
N11 N 0.2882(5) 0.4400(5) 0.3951(3) 0.0424(18) Uani 1 1 d . . .
C2 C 0.3016(12) 0.1592(10) 0.3433(6) 0.088(5) Uani 1 1 d . . .
H2A H 0.2838 0.1738 0.3030 0.106 Uiso 1 1 calc R U .
C49 C 0.7943(10) 0.4605(10) -0.1113(8) 0.118(7) Uani 1 1 d D . .
H49A H 0.8090 0.5159 -0.1151 0.142 Uiso 1 1 calc R U .
H49B H 0.7913 0.4580 -0.1525 0.142 Uiso 1 1 calc R U .
O1W O 0.7246(15) 0.4954(17) 0.2473(10) 0.246(12) Uani 1 1 d . . .
O2W O 0.9661(12) -0.0822(13) 0.7811(11) 0.217(10) Uani 1 1 d . . .
O3W O 0.8996(15) 0.1041(12) 0.7267(7) 0.185(7) Uani 1 1 d . . .
O4W O 0.2613(10) 0.8060(12) 0.2279(8) 0.163(6) Uani 1 1 d . . .
O5W O 1.2087(10) 0.6468(10) 0.2446(8) 0.151(6) Uani 1 1 d . . .
O6W O 1.2136(8) 0.2785(7) 0.1638(6) 0.115(4) Uani 1 1 d . . .
O7W O 0.2186(6) 0.6947(7) 0.3678(5) 0.097(3) Uani 1 1 d . . .
O8W O 0.4205(7) 0.2515(6) 0.1730(4) 0.084(3) Uani 1 1 d . . .
O9W O 0.9728(6) 0.2278(5) 0.0389(5) 0.083(3) Uani 1 1 d . . .
O10W O 0.9543(6) 0.3110(5) 0.5706(3) 0.0601(19) Uani 1 1 d . . .
O11W O 0.5962(8) 0.2682(11) 0.5562(5) 0.136(5) Uani 1 1 d . . .
O12W O 0.9985(7) 0.7642(8) 0.2659(6) 0.124(4) Uani 1 1 d . . .
O13W O 0.2453(10) 0.3639(9) 0.2409(7) 0.140(5) Uani 1 1 d . . .
O14W O 0.4969(14) 0.4665(13) 0.5006(7) 0.075(6) Uani 0.5 1 d . . P

loop_
_atom_site_aniso_label
_atom_site_aniso_U_11
_atom_site_aniso_U_22
_atom_site_aniso_U_33
_atom_site_aniso_U_23
_atom_site_aniso_U_13
_atom_site_aniso_U_12
Cd1 0.0282(3) 0.0151(3) 0.0175(2) -0.00156(19) 0.0009(2) -0.0059(2)
Cd2 0.0295(3) 0.0158(3) 0.0199(3) -0.00085(19) 0.0006(2) -0.0072(2)
Cd3 0.0403(3) 0.0280(3) 0.0308(3) -0.0043(2) -0.0019(2) -0.0120(3)
Ge8 0.0311(4) 0.0197(4) 0.0148(3) -0.0027(3) 0.0009(3) -0.0080(3)
Ge7 0.0293(4) 0.0169(4) 0.0171(3) -0.0047(3) 0.0043(3) -0.0097(3)
Ge6 0.0218(4) 0.0181(4) 0.0145(3) -0.0018(3) 0.0036(3) -0.0092(3)
Cd4 0.0681(5) 0.0280(3) 0.0398(4) -0.0119(3) 0.0058(3) -0.0182(3)
Ge5 0.0235(4) 0.0188(4) 0.0207(4) -0.0026(3) 0.0032(3) -0.0032(3)
Ge4 0.0258(4) 0.0173(4) 0.0212(4) -0.0045(3) 0.0039(3) -0.0047(3)
Ge3 0.0310(4) 0.0189(4) 0.0133(3) -0.0035(3) 0.0057(3) -0.0076(3)
Ge2 0.0283(4) 0.0163(4) 0.0168(3) -0.0025(3) 0.0016(3) -0.0090(3)
Ge1 0.0212(4) 0.0201(4) 0.0171(3) -0.0008(3) -0.0003(3) -0.0065(3)
V12 0.0207(6) 0.0174(6) 0.0148(5) -0.0037(4) 0.0048(4) -0.0068(5)
V11 0.0241(6) 0.0177(6) 0.0144(5) -0.0029(4) 0.0015(4) -0.0086(5)
V10 0.0215(6) 0.0186(6) 0.0176(6) -0.0033(4) 0.0011(4) -0.0074(5)
V9 0.0245(6) 0.0179(6) 0.0189(6) -0.0043(5) 0.0051(5) -0.0083(5)
V8 0.0232(6) 0.0186(6) 0.0133(5) -0.0022(4) 0.0022(4) -0.0077(5)
V7 0.0298(6) 0.0172(6) 0.0146(5) -0.0059(4) 0.0035(5) -0.0071(5)
V6 0.0228(6) 0.0188(6) 0.0138(5) -0.0044(4) 0.0057(4) -0.0043(5)
V5 0.0275(6) 0.0167(6) 0.0144(5) -0.0027(4) -0.0014(5) -0.0083(5)
V4 0.0226(6) 0.0222(6) 0.0174(6) -0.0031(5) 0.0053(5) -0.0086(5)
V3 0.0236(6) 0.0186(6) 0.0127(5) -0.0048(4) 0.0043(4) -0.0092(5)
V2 0.0270(6) 0.0175(6) 0.0178(6) -0.0021(5) -0.0008(5) -0.0071(5)
V1 0.0322(7) 0.0203(6) 0.0214(6) -0.0047(5) 0.0017(5) -0.0074(5)
N12 0.037(4) 0.060(5) 0.024(3) -0.014(3) 0.004(3) -0.020(4)
N4 0.036(4) 0.027(4) 0.030(3) 0.003(3) -0.004(3) -0.010(3)
N3 0.051(4) 0.018(3) 0.028(3) -0.003(3) -0.001(3) -0.009(3)
O1 0.036(4) 0.039(4) 0.117(7) -0.027(4) 0.018(4) -0.002(3)
O2 0.032(3) 0.016(2) 0.019(2) -0.0032(19) 0.001(2) -0.007(2)
O3 0.028(3) 0.040(3) 0.042(3) -0.012(3) -0.002(2) -0.010(3)
O4 0.049(3) 0.027(3) 0.023(3) -0.012(2) 0.003(2) -0.008(3)
O5 0.034(3) 0.045(4) 0.039(3) -0.004(3) 0.000(3) -0.019(3)
O6 0.035(3) 0.037(3) 0.051(4) -0.020(3) 0.009(3) 0.004(3)
O7 0.051(4) 0.032(3) 0.044(3) -0.015(3) 0.001(3) -0.010(3)
O8 0.047(3) 0.037(3) 0.021(3) -0.010(2) -0.002(2) -0.017(3)
O9 0.035(3) 0.027(3) 0.036(3) -0.003(2) -0.010(2) -0.003(2)
O10 0.030(3) 0.041(3) 0.028(3) -0.016(2) 0.013(2) -0.008(2)
O11 0.036(3) 0.038(3) 0.031(3) -0.015(2) 0.001(2) -0.016(3)
O12 0.038(3) 0.027(3) 0.042(3) -0.003(2) 0.009(3) -0.015(3)
O13 0.029(3) 0.043(3) 0.020(3) -0.006(2) 0.011(2) -0.011(2)
O14 0.034(3) 0.048(4) 0.022(3) -0.005(2) -0.006(2) -0.017(3)
O15 0.050(3) 0.023(3) 0.035(3) -0.014(2) 0.000(3) -0.012(3)
O16 0.031(3) 0.019(3) 0.022(2) -0.002(2) 0.003(2) -0.006(2)
O17 0.046(3) 0.029(3) 0.018(2) -0.006(2) 0.007(2) -0.024(3)
O18 0.036(3) 0.027(3) 0.017(2) -0.005(2) -0.002(2) -0.003(2)
O19 0.030(3) 0.033(3) 0.023(3) -0.006(2) 0.007(2) -0.006(2)
O20 0.031(3) 0.019(3) 0.016(2) -0.0056(19) 0.002(2) -0.002(2)
O21 0.055(4) 0.030(3) 0.042(3) -0.013(3) 0.000(3) -0.026(3)
O22 0.041(3) 0.034(3) 0.020(3) -0.001(2) 0.001(2) -0.012(3)
O23 0.037(3) 0.022(3) 0.017(2) -0.002(2) 0.007(2) -0.017(2)
O24 0.037(3) 0.048(4) 0.025(3) -0.009(3) -0.007(2) -0.006(3)
O25 0.032(3) 0.020(3) 0.019(2) -0.0002(19) -0.001(2) -0.012(2)
O26 0.034(3) 0.029(3) 0.014(2) 0.001(2) 0.008(2) -0.011(2)
O27 0.027(3) 0.029(3) 0.016(2) -0.002(2) 0.003(2) -0.010(2)
O28 0.029(3) 0.018(3) 0.021(2) 0.0010(19) -0.001(2) -0.007(2)
O29 0.031(3) 0.034(3) 0.020(2) -0.004(2) 0.003(2) -0.016(2)
O30 0.024(2) 0.023(3) 0.020(2) 0.001(2) -0.002(2) 0.001(2)
O31 0.029(3) 0.021(3) 0.018(2) 0.0007(19) 0.002(2) -0.010(2)
O32 0.048(3) 0.038(3) 0.026(3) -0.017(2) 0.020(2) -0.019(3)
O33 0.046(3) 0.028(3) 0.016(2) -0.007(2) 0.006(2) -0.017(2)
O34 0.029(3) 0.019(2) 0.016(2) -0.0008(19) 0.008(2) -0.007(2)
O35 0.036(3) 0.034(3) 0.022(3) -0.013(2) 0.005(2) -0.014(2)
O36 0.035(3) 0.017(3) 0.026(3) -0.005(2) 0.004(2) -0.008(2)
O37 0.025(2) 0.017(2) 0.020(2) -0.0019(19) 0.0035(19) -0.006(2)
O38 0.025(3) 0.024(3) 0.034(3) -0.013(2) 0.006(2) -0.012(2)
O39 0.029(3) 0.014(2) 0.021(2) -0.0018(19) 0.006(2) -0.006(2)
O40 0.032(3) 0.019(2) 0.015(2) -0.0035(19) -0.0003(19) -0.008(2)
O41 0.029(3) 0.020(3) 0.015(2) 0.0008(19) -0.001(2) -0.007(2)
O42 0.032(3) 0.020(3) 0.012(2) -0.0036(18) 0.0024(19) -0.003(2)
O43 0.037(3) 0.011(2) 0.019(2) -0.0018(18) 0.001(2) -0.005(2)
O44 0.027(2) 0.014(2) 0.015(2) -0.0003(18) 0.0018(19) -0.007(2)
O45 0.019(2) 0.021(3) 0.030(3) -0.008(2) 0.003(2) -0.008(2)
O46 0.031(3) 0.013(2) 0.017(2) -0.0032(18) 0.0023(19) -0.007(2)
O47 0.030(3) 0.024(3) 0.019(2) -0.007(2) 0.002(2) -0.004(2)
O48 0.034(3) 0.019(2) 0.016(2) -0.0055(19) 0.004(2) -0.009(2)
N7 0.041(4) 0.020(3) 0.036(4) 0.002(3) -0.004(3) -0.005(3)
C35 0.037(4) 0.029(4) 0.041(5) -0.009(4) -0.006(4) -0.011(4)
N2 0.047(4) 0.028(4) 0.034(4) -0.004(3) 0.004(3) -0.014(3)
C23 0.033(4) 0.019(4) 0.031(4) 0.004(3) -0.001(3) -0.007(3)
C24 0.029(4) 0.017(4) 0.042(5) -0.003(3) 0.006(3) -0.005(3)
N6 0.052(4) 0.030(4) 0.038(4) -0.013(3) 0.000(3) -0.018(3)
C11 0.035(4) 0.030(4) 0.037(4) -0.012(4) 0.011(4) -0.011(4)
N5 0.047(4) 0.043(5) 0.050(5) -0.022(4) 0.003(4) -0.017(4)
C16 0.038(5) 0.021(4) 0.067(6) -0.001(4) 0.004(4) -0.006(4)
C31 0.040(5) 0.037(5) 0.050(5) -0.006(4) -0.007(4) -0.017(4)
N10 0.044(5) 0.076(6) 0.052(5) -0.008(4) -0.003(4) -0.034(5)
N8 0.042(4) 0.025(4) 0.033(4) 0.007(3) -0.004(3) -0.006(3)
C19 0.048(5) 0.033(5) 0.041(5) 0.011(4) -0.002(4) -0.013(4)
C47 0.033(4) 0.018(4) 0.041(5) 0.007(3) -0.011(4) -0.008(3)
N1 0.047(4) 0.041(4) 0.045(4) -0.019(4) -0.007(4) -0.005(4)
C22 0.064(6) 0.031(5) 0.033(5) -0.006(4) -0.006(4) -0.003(4)
N9 0.049(5) 0.063(6) 0.042(4) -0.001(4) 0.022(4) -0.021(4)
C17 0.052(6) 0.017(4) 0.079(8) 0.004(5) 0.000(5) -0.004(4)
C7 0.038(5) 0.034(5) 0.060(6) -0.009(4) 0.018(4) -0.014(4)
C51 0.037(5) 0.042(5) 0.039(5) 0.002(4) -0.001(4) -0.009(4)
C28 0.031(4) 0.044(6) 0.071(6) -0.030(5) -0.003(4) -0.007(4)
C40 0.045(5) 0.032(5) 0.037(5) 0.013(4) -0.012(4) -0.016(4)
C6 0.061(6) 0.031(5) 0.071(7) -0.010(5) 0.019(6) -0.018(5)
C25 0.055(6) 0.055(6) 0.044(5) -0.022(5) 0.005(4) -0.020(5)
C12 0.031(4) 0.035(5) 0.048(5) -0.015(4) 0.006(4) -0.011(4)
C48 0.031(4) 0.012(4) 0.043(5) 0.008(3) -0.008(3) -0.004(3)
C21 0.090(8) 0.056(7) 0.030(5) -0.001(4) -0.020(5) -0.007(6)
C46 0.057(6) 0.036(5) 0.040(5) 0.002(4) 0.000(4) -0.005(4)
C30 0.050(5) 0.030(5) 0.062(6) -0.013(4) -0.013(5) -0.010(4)
C36 0.033(4) 0.038(5) 0.051(5) -0.017(4) -0.004(4) -0.010(4)
C34 0.060(6) 0.039(5) 0.042(5) -0.018(4) 0.001(4) -0.016(5)
C38 0.065(7) 0.051(6) 0.041(5) -0.002(5) 0.012(5) -0.013(5)
C52 0.037(5) 0.046(6) 0.056(6) -0.026(5) -0.005(4) -0.005(4)
C43 0.036(4) 0.022(4) 0.056(6) 0.004(4) -0.020(4) -0.004(4)
C20 0.077(7) 0.045(6) 0.031(5) 0.008(4) -0.010(5) -0.017(5)
C29 0.046(5) 0.032(5) 0.083(8) -0.019(5) -0.017(5) -0.007(4)
C41 0.057(6) 0.026(5) 0.050(6) 0.016(4) -0.006(5) -0.012(4)
C26 0.056(6) 0.080(9) 0.068(7) -0.049(7) 0.015(6) -0.017(6)
C15 0.070(7) 0.018(5) 0.099(9) -0.023(5) 0.009(6) -0.010(5)
C33 0.073(7) 0.054(7) 0.044(5) -0.016(5) 0.014(5) -0.034(6)
C4 0.053(6) 0.049(6) 0.058(6) -0.026(5) 0.004(5) -0.010(5)
C13 0.082(7) 0.033(5) 0.039(5) -0.008(4) -0.005(5) -0.025(5)
C10 0.086(8) 0.037(5) 0.036(5) -0.011(4) 0.004(5) -0.017(5)
C39 0.059(6) 0.031(5) 0.049(6) 0.016(4) 0.004(5) -0.009(4)
C27 0.050(6) 0.051(6) 0.077(7) -0.044(6) 0.004(5) -0.009(5)
C9 0.098(9) 0.039(6) 0.037(5) 0.004(4) 0.003(6) -0.007(6)
C42 0.062(6) 0.019(4) 0.051(6) 0.010(4) -0.016(5) -0.015(4)
C18 0.061(6) 0.024(5) 0.055(6) 0.018(4) -0.012(5) -0.007(4)
C44 0.066(6) 0.019(4) 0.054(6) -0.006(4) -0.015(5) -0.002(4)
C45 0.062(6) 0.040(6) 0.050(6) -0.008(4) -0.008(5) -0.006(5)
C37 0.066(6) 0.015(4) 0.051(6) 0.005(4) -0.003(5) 0.000(4)
C14 0.099(9) 0.033(5) 0.057(6) -0.026(5) 0.009(6) -0.016(6)
C5 0.049(6) 0.038(6) 0.104(10) -0.045(6) 0.016(6) -0.010(5)
C3 0.075(8) 0.069(8) 0.081(9) -0.039(7) -0.018(7) -0.014(7)
C32 0.049(5) 0.053(6) 0.044(5) -0.001(4) 0.001(4) -0.023(5)
C50 0.054(7) 0.061(8) 0.142(14) 0.024(8) -0.023(8) -0.011(6)
C1 0.085(8) 0.055(7) 0.063(7) -0.025(6) -0.018(6) -0.003(6)
C8 0.069(7) 0.039(6) 0.046(6) 0.007(4) 0.006(5) -0.004(5)
N11 0.034(4) 0.038(4) 0.043(4) 0.005(3) 0.002(3) -0.010(3)
C2 0.125(13) 0.092(11) 0.055(7) -0.037(7) -0.021(8) -0.011(9)
C49 0.094(11) 0.068(10) 0.132(14) 0.046(9) 0.020(10) -0.019(8)
O1W 0.21(2) 0.35(4) 0.24(2) -0.18(2) 0.043(19) -0.09(2)
O2W 0.135(13) 0.190(19) 0.37(3) -0.183(19) -0.042(16) 0.027(12)
O3W 0.25(2) 0.170(17) 0.124(12) -0.038(11) -0.034(12) -0.026(15)
O4W 0.108(10) 0.187(16) 0.213(16) -0.089(13) -0.045(10) -0.016(10)
O5W 0.105(9) 0.121(11) 0.248(18) -0.082(12) 0.017(11) -0.038(8)
O6W 0.093(7) 0.082(8) 0.141(10) -0.009(7) 0.016(7) -0.009(6)
O7W 0.053(5) 0.085(7) 0.120(8) -0.002(6) 0.007(5) 0.002(5)
O8W 0.095(7) 0.077(6) 0.084(6) -0.002(5) -0.025(5) -0.046(5)
O9W 0.063(5) 0.048(5) 0.139(8) -0.034(5) -0.008(5) -0.009(4)
O10W 0.072(5) 0.074(5) 0.049(4) -0.032(4) 0.007(4) -0.031(4)
O11W 0.100(8) 0.251(17) 0.098(8) -0.068(10) 0.011(7) -0.098(10)
O12W 0.071(6) 0.108(9) 0.177(12) -0.016(8) 0.017(7) -0.038(6)
O13W 0.143(11) 0.101(10) 0.154(12) 0.013(8) -0.030(9) -0.042(8)
O14W 0.079(10) 0.123(19) 0.030(7) -0.007(10) 0.010(7) -0.059(13)

loop_
_atom_type_symbol
_atom_type_description
_atom_type_scat_dispersion_real
_atom_type_scat_dispersion_imag
_atom_type_scat_source
C C 0.0033 0.0016 'International Tables Vol C Tables 4.2.6.8 and 6.1.1.4'
H H 0.0000 0.0000 'International Tables Vol C Tables 4.2.6.8 and 6.1.1.4'
N N 0.0061 0.0033 'International Tables Vol C Tables 4.2.6.8 and 6.1.1.4'
O O 0.0106 0.0060 'International Tables Vol C Tables 4.2.6.8 and 6.1.1.4'
V V 0.3005 0.5294 'International Tables Vol C Tables 4.2.6.8 and 6.1.1.4'
Ge Ge 0.1547 1.8001 'International Tables Vol C Tables 4.2.6.8 and 6.1.1.4'
Cd Cd -0.8075 1.2024 'International Tables Vol C Tables 4.2.6.8 and 6.1.1.4'

loop_
_geom_angle_atom_site_label_1
_geom_angle_atom_site_label_2
_geom_angle_atom_site_label_3
_geom_angle
_geom_angle_site_symmetry_3
O38 Cd1 O29 123.24(19) .
O38 Cd1 O45 66.46(17) .
O29 Cd1 O45 86.13(17) .
O38 Cd1 O27 87.53(18) .
O29 Cd1 O27 67.43(17) .
O45 Cd1 O27 123.89(18) .
O38 Cd1 N4 95.9(2) .
O29 Cd1 N4 131.5(2) .
O45 Cd1 N4 84.9(2) .
O27 Cd1 N4 149.2(2) .
O38 Cd1 N3 134.4(2) .
O29 Cd1 N3 94.7(2) .
O45 Cd1 N3 148.3(2) .
O27 Cd1 N3 84.9(2) .
N4 Cd1 N3 70.9(2) .
O33 Cd2 O47 120.49(18) .
O33 Cd2 O17 66.21(17) .
O47 Cd2 O17 85.71(18) .
O33 Cd2 O18 84.97(19) .
O47 Cd2 O18 65.83(17) .
O17 Cd2 O18 121.15(18) .
O33 Cd2 N7 105.2(2) .
O47 Cd2 N7 123.2(2) .
O17 Cd2 N7 146.8(2) .
O18 Cd2 N7 88.2(2) .
O33 Cd2 N8 129.3(2) .
O47 Cd2 N8 100.4(2) .
O17 Cd2 N8 90.6(2) .
O18 Cd2 N8 142.4(2) .
N7 Cd2 N8 69.9(2) .
O13 Cd3 N12 149.8(2) .
O13 Cd3 N2 95.7(2) .
N12 Cd3 N2 104.5(3) .
O13 Cd3 N11 86.8(2) .
N12 Cd3 N11 77.3(3) .
N2 Cd3 N11 169.8(3) .
O13 Cd3 N1 102.0(2) .
N12 Cd3 N1 105.8(3) .
N2 Cd3 N1 70.8(3) .
N11 Cd3 N1 99.0(3) .
O13 Cd3 O35 80.03(18) 2_666
N12 Cd3 O35 79.2(2) 2_666
N2 Cd3 O35 85.9(2) 2_666
N11 Cd3 O35 104.2(2) 2_666
N1 Cd3 O35 156.8(2) 2_666
O33 Ge8 O24 106.4(3) .
O33 Ge8 O26 109.5(3) .
O24 Ge8 O26 110.4(3) .
O33 Ge8 O16 113.3(2) .
O24 Ge8 O16 113.9(3) .
O26 Ge8 O16 103.3(2) .
O47 Ge7 O21 113.5(3) .
O47 Ge7 O34 114.0(2) .
O21 Ge7 O34 110.7(3) .
O47 Ge7 O36 108.2(2) .
O21 Ge7 O36 105.8(3) .
O34 Ge7 O36 103.9(2) .
O13 Ge6 O38 112.0(2) .
O13 Ge6 O23 109.5(2) .
O38 Ge6 O23 109.3(2) .
O13 Ge6 O40 110.4(2) .
O38 Ge6 O40 111.0(2) .
O23 Ge6 O40 104.2(2) .
N9 Cd4 N10 79.0(3) .
N9 Cd4 N6 170.6(3) .
N10 Cd4 N6 106.0(3) .
N9 Cd4 N5 112.1(3) .
N10 Cd4 N5 116.7(3) .
N6 Cd4 N5 73.1(3) .
N9 Cd4 O4 82.9(3) .
N10 Cd4 O4 83.4(3) .
N6 Cd4 O4 89.8(2) .
N5 Cd4 O4 156.3(2) .
N9 Cd4 O9W 89.4(3) .
N10 Cd4 O9W 153.8(3) .
N6 Cd4 O9W 82.8(3) .
N5 Cd4 O9W 89.4(3) .
O4 Cd4 O9W 71.8(2) .
O29 Ge5 O6 112.1(3) .
O29 Ge5 O2 113.7(2) .
O6 Ge5 O2 109.6(3) .
O29 Ge5 O30 107.0(2) .
O6 Ge5 O30 108.1(3) .
O2 Ge5 O30 106.0(2) .
O17 Ge4 O1 111.4(4) .
O17 Ge4 O36 108.7(2) .
O1 Ge4 O36 106.3(3) .
O17 Ge4 O25 113.7(2) .
O1 Ge4 O25 111.2(3) .
O36 Ge4 O25 105.1(2) .
O18 Ge3 O32 109.7(3) .
O18 Ge3 O28 113.6(2) .
O32 Ge3 O28 110.4(3) .
O18 Ge3 O26 109.1(2) .
O32 Ge3 O26 109.0(2) .
O28 Ge3 O26 104.9(2) .
O27 Ge2 O15 111.8(3) .
O27 Ge2 O43 112.5(2) .
O15 Ge2 O43 110.7(3) .
O27 Ge2 O23 107.0(2) .
O15 Ge2 O23 107.6(2) .
O43 Ge2 O23 106.8(2) .
O45 Ge1 O14 113.9(2) .
O45 Ge1 O39 112.2(2) .
O14 Ge1 O39 110.1(3) .
O45 Ge1 O30 108.8(2) .
O14 Ge1 O30 106.3(3) .
O39 Ge1 O30 105.0(2) .
O19 V12 O48 112.8(2) .
O19 V12 O44 109.3(2) .
O48 V12 O44 137.9(2) .
O19 V12 O25 105.4(3) .
O48 V12 O25 89.4(2) .
O44 V12 O25 78.8(2) .
O19 V12 O40 105.4(2) .
O48 V12 O40 80.8(2) .
O44 V12 O40 89.1(2) .
O25 V12 O40 149.1(2) .
O19 V12 V10 111.9(2) .
O48 V12 V10 39.41(15) .
O44 V12 V10 121.86(14) .
O25 V12 V10 124.95(14) .
O40 V12 V10 41.60(13) .
O19 V12 V3 110.4(2) .
O48 V12 V3 120.56(16) .
O44 V12 V3 38.57(14) .
O25 V12 V3 40.33(14) .
O40 V12 V3 123.56(15) .
V10 V12 V3 137.68(5) .
O11 V11 O20 111.7(3) .
O11 V11 O37 112.3(2) .
O20 V11 O37 135.9(2) .
O11 V11 O39 106.9(3) .
O20 V11 O39 80.64(19) .
O37 V11 O39 89.0(2) .
O11 V11 O34 106.0(3) .
O20 V11 O34 87.10(19) .
O37 V11 O34 78.91(19) .
O39 V11 O34 147.2(2) .
O11 V11 V4 111.3(2) .
O20 V11 V4 39.52(14) .
O37 V11 V4 121.40(15) .
O39 V11 V4 41.53(13) .
O34 V11 V4 122.93(14) .
O11 V11 V3 112.2(2) .
O20 V11 V3 118.50(16) .
O37 V11 V3 38.50(14) .
O39 V11 V3 123.08(15) .
O34 V11 V3 40.59(13) .
V4 V11 V3 136.48(5) .
O3 V10 O48 109.6(3) .
O3 V10 O46 112.2(3) .
O48 V10 O46 82.59(19) .
O3 V10 O43 109.3(3) .
O48 V10 O43 140.9(2) .
O46 V10 O43 79.52(19) .
O3 V10 O40 107.1(3) .
O48 V10 O40 80.3(2) .
O46 V10 O40 140.5(2) .
O43 V10 O40 91.9(2) .
O3 V10 V2 110.4(2) .
O48 V10 V2 41.76(14) .
O46 V10 V2 42.09(14) .
O43 V10 V2 118.14(14) .
O40 V10 V2 118.36(15) .
O3 V10 V12 110.8(2) .
O48 V10 V12 39.08(14) .
O46 V10 V12 116.16(14) .
O43 V10 V12 125.37(15) .
O40 V10 V12 41.46(14) .
V2 V10 V12 79.64(4) .
O3 V10 V5 115.3(2) .
O48 V10 V5 115.24(14) .
O46 V10 V5 38.56(14) .
O43 V10 V5 41.05(13) .
O40 V10 V5 124.01(15) .
V2 V10 V5 79.25(4) .
V12 V10 V5 133.50(5) .
O12 V9 O42 105.4(3) .
O12 V9 O20 105.4(3) .
O42 V9 O20 81.92(19) .
O12 V9 O18 108.5(3) .
O42 V9 O18 90.5(2) .
O20 V9 O18 146.1(2) .
O12 V9 O47 107.6(3) .
O42 V9 O47 147.0(2) .
O20 V9 O47 88.5(2) .
O18 V9 O47 80.0(2) .
O12 V9 V4 101.9(2) .
O42 V9 V4 41.80(14) .
O20 V9 V4 41.64(14) .
O18 V9 V4 129.27(16) .
O47 V9 V4 127.66(14) .
O22 V8 O44 105.5(2) .
O22 V8 O37 107.3(3) .
O44 V8 O37 82.9(2) .
O22 V8 O45 108.7(3) .
O44 V8 O45 145.7(2) .
O37 V8 O45 89.0(2) .
O22 V8 O38 106.0(3) .
O44 V8 O38 88.9(2) .
O37 V8 O38 146.7(2) .
O45 V8 O38 79.7(2) .
O22 V8 V3 104.4(2) .
O44 V8 V3 42.28(14) .
O37 V8 V3 41.83(14) .
O45 V8 V3 127.33(15) .
O38 V8 V3 127.92(16) .
O4 V7 O41 108.7(3) .
O4 V7 O31 109.5(3) .
O41 V7 O31 84.7(2) .
O4 V7 O28 109.8(2) .
O41 V7 O28 141.1(2) .
O31 V7 O28 78.1(2) .
O4 V7 O16 108.3(3) .
O41 V7 O16 80.0(2) .
O31 V7 O16 142.0(2) .
O28 V7 O16 92.5(2) .
O4 V7 V1 107.2(2) .
O41 V7 V1 43.38(15) .
O31 V7 V1 42.94(14) .
O28 V7 V1 117.95(15) .
O16 V7 V1 120.17(14) .
O4 V7 V5 111.4(2) .
O41 V7 V5 38.83(15) .
O31 V7 V5 118.01(14) .
O28 V7 V5 125.54(15) .
O16 V7 V5 41.33(14) .
V1 V7 V5 81.17(4) .
O4 V7 V6 112.3(2) .
O41 V7 V6 117.43(15) .
O31 V7 V6 38.03(14) .
O28 V7 V6 40.31(14) .
O16 V7 V6 125.55(16) .
V1 V7 V6 80.00(5) .
V5 V7 V6 135.72(5) .
O10 V6 O31 113.1(3) .
O10 V6 O42 112.8(3) .
O31 V6 O42 134.1(2) .
O10 V6 O28 105.1(2) .
O31 V6 O28 78.5(2) .
O42 V6 O28 89.3(2) .
O10 V6 O2 105.4(2) .
O31 V6 O2 89.0(2) .
O42 V6 O2 79.6(2) .
O28 V6 O2 149.6(2) .
O10 V6 V7 111.7(2) .
O31 V6 V7 38.30(15) .
O42 V6 V7 119.46(16) .
O28 V6 V7 40.48(14) .
O2 V6 V7 123.96(15) .
O10 V6 V4 113.6(2) .
O31 V6 V4 118.27(15) .
O42 V6 V4 38.65(14) .
O28 V6 V4 123.52(15) .
O2 V6 V4 41.02(14) .
V7 V6 V4 134.72(5) .
O8 V5 O46 112.9(3) .
O8 V5 O41 113.0(3) .
O46 V5 O41 134.1(2) .
O8 V5 O43 105.0(2) .
O46 V5 O43 79.77(19) .
O41 V5 O43 87.8(2) .
O8 V5 O16 105.4(2) .
O46 V5 O16 89.4(2) .
O41 V5 O16 79.5(2) .
O43 V5 O16 149.6(2) .
O8 V5 V7 112.3(2) .
O46 V5 V7 119.74(15) .
O41 V5 V7 38.43(14) .
O43 V5 V7 122.86(15) .
O16 V5 V7 41.24(15) .
O8 V5 V10 112.9(2) .
O46 V5 V10 39.12(14) .
O41 V5 V10 117.60(14) .
O43 V5 V10 40.75(14) .
O16 V5 V10 124.27(15) .
V7 V5 V10 134.73(5) .
O5 V4 O20 109.1(3) .
O5 V4 O42 110.4(3) .
O20 V4 O42 83.2(2) .
O5 V4 O39 108.7(3) .
O20 V4 O39 79.86(19) .
O42 V4 O39 140.6(2) .
O5 V4 O2 109.9(3) .
O20 V4 O2 140.7(2) .
O42 V4 O2 79.0(2) .
O39 V4 O2 92.19(19) .
O5 V4 V9 108.0(2) .
O20 V4 V9 42.63(14) .
O42 V4 V9 42.15(14) .
O39 V4 V9 119.11(14) .
O2 V4 V9 117.99(15) .
O5 V4 V11 110.6(2) .
O20 V4 V11 39.05(14) .
O42 V4 V11 117.17(15) .
O39 V4 V11 41.21(14) .
O2 V4 V11 125.90(14) .
V9 V4 V11 80.78(4) .
O5 V4 V6 114.8(2) .
O20 V4 V6 115.18(15) .
O42 V4 V6 38.22(15) .
O39 V4 V6 123.79(15) .
O2 V4 V6 40.80(14) .
V9 V4 V6 79.03(4) .
V11 V4 V6 133.97(5) .
O35 V3 O37 110.3(2) .
O35 V3 O44 110.1(2) .
O37 V3 O44 84.7(2) .
O35 V3 O34 110.3(2) .
O37 V3 O34 79.4(2) .
O44 V3 O34 139.6(2) .
O35 V3 O25 108.9(2) .
O37 V3 O25 140.6(2) .
O44 V3 O25 78.3(2) .
O34 V3 O25 90.9(2) .
O35 V3 V8 109.9(2) .
O37 V3 V8 42.98(14) .
O44 V3 V8 42.88(14) .
O34 V3 V8 117.99(15) .
O25 V3 V8 117.43(15) .
O35 V3 V11 113.8(2) .
O37 V3 V11 38.89(14) .
O44 V3 V11 117.00(15) .
O34 V3 V11 40.67(14) .
O25 V3 V11 123.58(15) .
V8 V3 V11 80.23(4) .
O35 V3 V12 113.2(2) .
O37 V3 V12 116.84(15) .
O44 V3 V12 38.43(14) .
O34 V3 V12 122.32(15) .
O25 V3 V12 40.02(14) .
V8 V3 V12 79.78(4) .
V11 V3 V12 132.71(5) .
O9 V2 O48 105.9(3) .
O9 V2 O46 105.1(3) .
O48 V2 O46 81.05(19) .
O9 V2 O17 107.2(3) .
O48 V2 O17 89.6(2) .
O46 V2 O17 147.6(2) .
O9 V2 O33 108.2(3) .
O48 V2 O33 145.9(2) .
O46 V2 O33 90.7(2) .
O17 V2 O33 79.9(2) .
O9 V2 V10 102.8(2) .
O48 V2 V10 40.91(14) .
O46 V2 V10 41.35(13) .
O17 V2 V10 127.86(15) .
O33 V2 V10 128.59(16) .
O7 V1 O31 105.8(3) .
O7 V1 O41 108.7(3) .
O31 V1 O41 82.9(2) .
O7 V1 O27 107.7(3) .
O31 V1 O27 146.5(2) .
O41 V1 O27 87.5(2) .
O7 V1 O29 105.9(3) .
O31 V1 O29 88.9(2) .
O41 V1 O29 145.4(2) .
O27 V1 O29 81.1(2) .
O7 V1 V7 104.5(2) .
O31 V1 V7 42.47(15) .
O41 V1 V7 42.00(14) .
O27 V1 V7 126.84(16) .
O29 V1 V7 128.14(16) .
C52 N12 Cd3 106.9(5) .
C22 N4 C23 119.0(7) .
C22 N4 Cd1 125.6(6) .
C23 N4 Cd1 115.3(5) .
C13 N3 C24 118.3(7) .
C13 N3 Cd1 125.3(6) .
C24 N3 Cd1 116.4(5) .
Ge5 O2 V6 124.2(3) .
Ge5 O2 V4 133.8(3) .
V6 O2 V4 98.2(2) .
V7 O4 Cd4 169.8(3) .
Ge6 O13 Cd3 130.6(3) .
Ge8 O16 V7 135.2(3) .
Ge8 O16 V5 124.8(3) .
V7 O16 V5 97.4(2) .
Ge4 O17 V2 126.0(3) .
Ge4 O17 Cd2 126.2(3) .
V2 O17 Cd2 106.7(2) .
Ge3 O18 V9 125.5(3) .
Ge3 O18 Cd2 126.9(3) .
V9 O18 Cd2 106.4(2) .
V11 O20 V4 101.4(2) .
V11 O20 V9 156.9(3) .
V4 O20 V9 95.7(2) .
Ge2 O23 Ge6 118.0(3) .
Ge4 O25 V12 124.4(3) .
Ge4 O25 V3 134.5(3) .
V12 O25 V3 99.6(2) .
Ge3 O26 Ge8 117.3(3) .
Ge2 O27 V1 127.8(3) .
Ge2 O27 Cd1 126.5(2) .
V1 O27 Cd1 105.0(2) .
Ge3 O28 V6 124.5(3) .
Ge3 O28 V7 134.6(3) .
V6 O28 V7 99.2(2) .
Ge5 O29 V1 125.6(3) .
Ge5 O29 Cd1 127.7(3) .
V1 O29 Cd1 106.3(2) .
Ge1 O30 Ge5 117.4(3) .
V6 O31 V7 103.7(2) .
V6 O31 V1 155.6(3) .
V7 O31 V1 94.6(2) .
Ge8 O33 V2 124.9(3) .
Ge8 O33 Cd2 127.5(3) .
V2 O33 Cd2 107.0(2) .
Ge7 O34 V3 136.1(3) .
Ge7 O34 V11 124.1(2) .
V3 O34 V11 98.7(2) .
V3 O35 Cd3 159.9(3) 2_666
Ge7 O36 Ge4 117.1(3) .
V3 O37 V11 102.6(2) .
V3 O37 V8 95.2(2) .
V11 O37 V8 152.7(3) .
Ge6 O38 V8 127.2(3) .
Ge6 O38 Cd1 124.6(3) .
V8 O38 Cd1 107.4(2) .
Ge1 O39 V11 125.1(2) .
Ge1 O39 V4 136.2(3) .
V11 O39 V4 97.3(2) .
Ge6 O40 V12 125.2(3) .
Ge6 O40 V10 136.6(3) .
V12 O40 V10 96.9(2) .
V7 O41 V5 102.7(2) .
V7 O41 V1 94.6(2) .
V5 O41 V1 156.1(3) .
V6 O42 V4 103.1(2) .
V6 O42 V9 153.0(3) .
V4 O42 V9 96.1(2) .
Ge2 O43 V10 134.0(3) .
Ge2 O43 V5 125.2(3) .
V10 O43 V5 98.2(2) .
V12 O44 V3 103.0(2) .
V12 O44 V8 153.1(3) .
V3 O44 V8 94.8(2) .
Ge1 O45 V8 126.9(3) .
Ge1 O45 Cd1 125.8(2) .
V8 O45 Cd1 106.4(2) .
V5 O46 V10 102.3(2) .
V5 O46 V2 152.9(3) .
V10 O46 V2 96.6(2) .
Ge7 O47 V9 124.4(3) .
Ge7 O47 Cd2 127.1(3) .
V9 O47 Cd2 107.6(2) .
V12 O48 V10 101.5(2) .
V12 O48 V2 154.0(3) .
V10 O48 V2 97.3(2) .
C37 N7 C48 118.2(7) .
C37 N7 Cd2 125.1(6) .
C48 N7 Cd2 116.4(5) .
N6 C35 C31 121.8(8) .
N6 C35 C36 118.7(8) .
C31 C35 C36 119.4(8) .
C10 N2 C11 118.5(8) .
C10 N2 Cd3 125.3(6) .
C11 N2 Cd3 116.2(5) .
N4 C23 C19 121.1(8) .
N4 C23 C24 119.4(7) .
C19 C23 C24 119.5(8) .
N3 C24 C16 122.6(8) .
N3 C24 C23 117.9(7) .
C16 C24 C23 119.5(8) .
C34 N6 C35 117.3(8) .
C34 N6 Cd4 128.2(6) .
C35 N6 Cd4 113.9(5) .
N2 C11 C7 121.4(8) .
N2 C11 C12 118.9(8) .
C7 C11 C12 119.6(8) .
C25 N5 C36 117.8(9) .
C25 N5 Cd4 128.2(7) .
C36 N5 Cd4 113.4(6) .
C24 C16 C15 116.2(9) .
C24 C16 C17 118.5(9) .
C15 C16 C17 125.3(9) .
C30 C31 C35 120.7(9) .
C30 C31 C32 121.3(9) .
C35 C31 C32 118.0(9) .
C50 N10 Cd4 106.2(6) .
C46 N8 C47 116.1(8) .
C46 N8 Cd2 128.3(6) .
C47 N8 Cd2 115.5(6) .
C23 C19 C20 117.8(9) .
C23 C19 C18 119.0(9) .
C20 C19 C18 123.2(9) .
N8 C47 C43 121.2(8) .
N8 C47 C48 118.1(7) .
C43 C47 C48 120.6(7) .
C1 N1 C12 119.2(9) .
C1 N1 Cd3 124.8(7) .
C12 N1 Cd3 116.0(6) .
N4 C22 C21 122.3(9) .
C49 N9 Cd4 107.1(7) .
C18 C17 C16 122.2(9) .
C8 C7 C6 124.8(10) .
C8 C7 C11 117.3(9) .
C6 C7 C11 117.9(10) .
C52 C51 N11 110.2(7) .
C36 C28 C27 117.3(10) .
C36 C28 C29 120.5(9) .
C27 C28 C29 122.2(9) .
C39 C40 C48 118.8(8) .
C39 C40 C41 122.3(8) .
C48 C40 C41 118.9(9) .
C5 C6 C7 122.0(10) .
N5 C25 C26 122.4(10) .
N1 C12 C4 122.7(9) .
N1 C12 C11 118.0(8) .
C4 C12 C11 119.2(9) .
N7 C48 C40 121.4(8) .
N7 C48 C47 119.6(7) .
C40 C48 C47 119.0(7) .
C20 C21 C22 120.8(10) .
N8 C46 C45 125.4(9) .
C29 C30 C31 120.5(9) .
N5 C36 C28 122.7(9) .
N5 C36 C35 118.7(8) .
C28 C36 C35 118.6(9) .
N6 C34 C33 124.6(9) .
C39 C38 C37 117.7(9) .
N12 C52 C51 109.9(7) .
C44 C43 C47 119.6(8) .
C44 C43 C42 122.3(9) .
C47 C43 C42 118.0(9) .
C21 C20 C19 119.0(9) .
C30 C29 C28 120.2(9) .
C42 C41 C40 122.8(8) .
C27 C26 C25 121.0(10) .
C14 C15 C16 122.1(9) .
C32 C33 C34 119.6(9) .
C3 C4 C12 116.7(10) .
C3 C4 C5 124.6(10) .
C12 C4 C5 118.7(10) .
N3 C13 C14 122.5(9) .
N2 C10 C9 123.2(10) .
C40 C39 C38 119.8(8) .
C26 C27 C28 118.8(9) .
C8 C9 C10 117.6(10) .
C41 C42 C43 120.6(9) .
C17 C18 C19 121.3(9) .
C43 C44 C45 118.7(9) .
C46 C45 C44 118.9(10) .
N7 C37 C38 124.1(9) .
C15 C14 C13 118.1(9) .
C6 C5 C4 122.5(9) .
C2 C3 C4 121.2(11) .
C33 C32 C31 118.7(9) .
C49 C50 N10 116.6(12) .
N1 C1 C2 120.9(11) .
C7 C8 C9 121.9(9) .
C51 N11 Cd3 106.9(5) .
C3 C2 C1 119.2(12) .
C50 C49 N9 122.3(11) .

loop_
_geom_bond_atom_site_label_1
_geom_bond_atom_site_label_2
_geom_bond_distance
_geom_bond_site_symmetry_2
Cd1 O38 2.291(5) .
Cd1 O29 2.297(5) .
Cd1 O45 2.318(5) .
Cd1 O27 2.333(5) .
Cd1 N4 2.358(6) .
Cd1 N3 2.359(6) .
Cd2 O33 2.318(5) .
Cd2 O47 2.319(5) .
Cd2 O17 2.339(5) .
Cd2 O18 2.365(5) .
Cd2 N7 2.398(7) .
Cd2 N8 2.423(7) .
Cd3 O13 2.284(5) .
Cd3 N12 2.298(7) .
Cd3 N2 2.356(7) .
Cd3 N11 2.359(7) .
Cd3 N1 2.367(8) .
Cd3 O35 2.443(5) 2_666
Ge8 O33 1.727(5) .
Ge8 O24 1.744(5) .
Ge8 O26 1.764(5) .
Ge8 O16 1.767(5) .
Ge7 O47 1.725(5) .
Ge7 O21 1.742(5) .
Ge7 O34 1.758(5) .
Ge7 O36 1.760(5) .
Ge6 O13 1.734(5) .
Ge6 O38 1.736(5) .
Ge6 O23 1.765(5) .
Ge6 O40 1.767(5) .
Cd4 N9 2.264(8) .
Cd4 N10 2.289(9) .
Cd4 N6 2.300(7) .
Cd4 N5 2.318(8) .
Cd4 O4 2.386(5) .
Cd4 O9W 2.581(9) .
Ge5 O29 1.725(5) .
Ge5 O6 1.746(5) .
Ge5 O2 1.758(5) .
Ge5 O30 1.764(5) .
Ge4 O17 1.726(5) .
Ge4 O1 1.747(6) .
Ge4 O36 1.761(5) .
Ge4 O25 1.762(5) .
Ge3 O18 1.727(5) .
Ge3 O32 1.740(5) .
Ge3 O28 1.752(5) .
Ge3 O26 1.764(5) .
Ge2 O27 1.719(5) .
Ge2 O15 1.745(5) .
Ge2 O43 1.757(5) .
Ge2 O23 1.760(4) .
Ge1 O45 1.719(5) .
Ge1 O14 1.738(5) .
Ge1 O39 1.755(5) .
Ge1 O30 1.763(5) .
V12 O19 1.605(5) .
V12 O48 1.911(5) .
V12 O44 1.929(5) .
V12 O25 1.972(5) .
V12 O40 1.981(5) .
V12 V10 2.9703(16) .
V12 V3 3.0235(16) .
V11 O11 1.605(5) .
V11 O20 1.913(5) .
V11 O37 1.935(5) .
V11 O39 1.977(5) .
V11 O34 1.984(5) .
V11 V4 2.9768(16) .
V11 V3 3.0084(16) .
V10 O3 1.595(5) .
V10 O48 1.925(5) .
V10 O46 1.938(5) .
V10 O43 1.980(5) .
V10 O40 1.987(5) .
V10 V2 2.9145(17) .
V10 V5 3.0015(16) .
V9 O12 1.611(5) .
V9 O42 1.953(5) .
V9 O20 1.970(5) .
V9 O18 1.974(5) .
V9 O47 1.989(5) .
V9 V4 2.8939(17) .
V8 O22 1.615(5) .
V8 O44 1.957(5) .
V8 O37 1.962(5) .
V8 O45 1.970(5) .
V8 O38 1.970(5) .
V8 V3 2.8657(16) .
V7 O4 1.608(5) .
V7 O41 1.911(5) .
V7 O31 1.928(5) .
V7 O28 1.988(5) .
V7 O16 1.993(5) .
V7 V1 2.8463(17) .
V7 V5 2.9985(17) .
V7 V6 3.0225(17) .
V6 O10 1.614(5) .
V6 O31 1.916(5) .
V6 O42 1.921(5) .
V6 O28 1.981(5) .
V6 O2 1.996(5) .
V6 V4 3.0245(17) .
V5 O8 1.618(5) .
V5 O46 1.915(5) .
V5 O41 1.928(5) .
V5 O43 1.992(5) .
V5 O16 1.997(5) .
V4 O5 1.592(6) .
V4 O20 1.933(5) .
V4 O42 1.940(5) .
V4 O39 1.989(5) .
V4 O2 2.005(5) .
V3 O35 1.622(5) .
V3 O37 1.919(5) .
V3 O44 1.935(5) .
V3 O34 1.980(5) .
V3 O25 1.985(5) .
V2 O9 1.608(5) .
V2 O48 1.957(5) .
V2 O46 1.966(5) .
V2 O17 1.974(5) .
V2 O33 1.989(5) .
V1 O7 1.607(6) .
V1 O31 1.945(5) .
V1 O41 1.961(5) .
V1 O27 1.976(5) .
V1 O29 1.978(5) .
N12 C52 1.494(12) .
N4 C22 1.321(11) .
N4 C23 1.368(10) .
N3 C13 1.332(11) .
N3 C24 1.359(10) .
O35 Cd3 2.443(5) 2_666
N7 C37 1.310(12) .
N7 C48 1.367(10) .
C35 N6 1.364(11) .
C35 C31 1.410(12) .
C35 C36 1.438(12) .
N2 C10 1.333(12) .
N2 C11 1.361(11) .
C23 C19 1.408(11) .
C23 C24 1.431(12) .
C24 C16 1.408(11) .
N6 C34 1.317(11) .
C11 C7 1.429(12) .
C11 C12 1.435(12) .
N5 C25 1.316(12) .
N5 C36 1.370(12) .
C16 C15 1.409(16) .
C16 C17 1.433(14) .
C31 C30 1.407(13) .
C31 C32 1.415(14) .
N10 C50 1.462(15) .
N8 C46 1.318(12) .
N8 C47 1.390(10) .
C19 C20 1.422(15) .
C19 C18 1.429(13) .
C47 C43 1.422(11) .
C47 C48 1.430(12) .
N1 C1 1.293(13) .
N1 C12 1.370(12) .
C22 C21 1.388(13) .
N9 C49 1.412(16) .
C17 C18 1.312(16) .
C7 C8 1.363(15) .
C7 C6 1.430(15) .
C51 C52 1.498(13) .
C51 N11 1.501(11) .
C28 C36 1.404(13) .
C28 C27 1.416(14) .
C28 C29 1.436(15) .
C40 C39 1.374(14) .
C40 C48 1.425(11) .
C40 C41 1.426(13) .
C6 C5 1.299(16) .
C25 C26 1.399(15) .
C12 C4 1.402(13) .
C21 C20 1.336(15) .
C46 C45 1.379(14) .
C30 C29 1.367(15) .
C34 C33 1.378(14) .
C38 C39 1.386(15) .
C38 C37 1.418(13) .
C43 C44 1.362(14) .
C43 C42 1.459(12) .
C41 C42 1.330(14) .
C26 C27 1.341(17) .
C15 C14 1.330(16) .
C33 C32 1.351(15) .
C4 C3 1.394(16) .
C4 C5 1.433(16) .
C13 C14 1.421(13) .
C10 C9 1.396(14) .
C9 C8 1.374(16) .
C44 C45 1.385(14) .
C3 C2 1.325(19) .
C50 C49 1.378(14) .
C1 C2 1.460(17) .
O14W O14W 1.13(4) 2_666
